data_1542026
loop_
_publ_author_name
'Porai-Koshits, M.A.'

_publ_section_title
;
 Structural features of crystals of some rhodanide compounds with divalent
 nickel and copper
;
_journal_name_full 'Zhurnal Strukturnoi Khimii (Issue-No. from 1981)'
_journal_page_first 584
_journal_page_last 593
_journal_volume 4
_journal_year 1963
_chemical_formula_sum 'C4 H4 Hg N4 Ni O2 S4'
_chemical_name_systematic 'Ni Hg (S C N)4 (H2 O)2'
_space_group_IT_number 15
_symmetry_space_group_name_Hall '-C 2yc'
_symmetry_space_group_name_H-M 'C 1 2/c 1'
_cell_angle_alpha 90
_cell_angle_beta 92.9
_cell_angle_gamma 90
_cell_formula_units_Z 4
_cell_length_a 13.23
_cell_length_b 5.27
_cell_length_c 18.35
_cell_volume 1277.762
_citation_journal_id_ASTM ZSTKAI
_cod_data_source_file Porai-Koshits_ZSTKAI_1963_710.cif
_cod_data_source_block C4H4Hg1N4Ni1O2S4
_cod_original_formula_sum 'C4 H4 Hg1 N4 Ni1 O2 S4'
_cod_database_code 1542026

loop_
_symmetry_equiv_pos_as_xyz
x,y,z
-x,y,-z+1/2
-x,-y,-z
x,-y,z-1/2
x+1/2,y+1/2,z
-x+1/2,y+1/2,-z+1/2
-x+1/2,-y+1/2,-z
x+1/2,-y+1/2,z-1/2

loop_
_atom_site_label
_atom_site_type_symbol
_atom_site_fract_x
_atom_site_fract_y
_atom_site_fract_z
_atom_site_occupancy
_atom_site_U_iso_or_equiv
N2 N-3 0.21 0.032 0.0895 1 0.0
N1 N-3 0.337 0.4745 0.071 1 0.0
S2 S-2 0.1512 -0.2675 0.2087 1 0.0
S1 S-2 0.4618 0.814 0.1499 1 0.0
C1 C+4 0.389 0.615 0.1035 1 0.0
O1 O-2 0.13 0.484 0.018 1 0.0
Ni1 Ni+2 0.25 0.25 0 1 0.0
Hg1 Hg+2 0 -0.0076 0.25 1 0.0
C2 C+4 0.187 -0.091 0.1395 1 0.0
